data_8101842
loop_
_publ_author_name
'W. Ponikwar'
'H. N\"oth'
'H. Dialer'
'W. Beck'

_publ_section_title
;
Crystal structure of pentacarbonyl[(ethoxycarbonyl)(N-diphenylmethylenamino)
methylene]chromium(0), Cr(CO)~5~[C(COOC~2~H~5~){NC(C~6~H~5~)~2~}]
;
_journal_issue 3
_journal_name_full 'Zeitschrift f\"ur Kristallographie - New Crystal Structures'
_journal_page_first 499
_journal_page_last 500
_journal_volume 220
_journal_year 2005
_chemical_formula_structural (OC)5Cr=C(CO2Et)[N=C(C6H5)2]
_chemical_formula_sum 'C22 H15 Cr N O7'
_chemical_formula_weight 457.35
_chemical_name_systematic
; 
pentacarbonyl[(ethoxycarbonyl)(N-diphenylmethylenamino)methylene]chromium(0) 
;
_space_group_IT_number 14
_symmetry_cell_setting monoclinic
_symmetry_space_group_name_Hall '-P 2yn'
_symmetry_space_group_name_H-M 'P 1 21/n 1'
_atom_sites_solution_hydrogens geom
_atom_sites_solution_primary direct
_atom_sites_solution_secondary difmap
_cell_angle_alpha 90.00
_cell_angle_beta 109.594(1)
_cell_angle_gamma 90.00
_cell_formula_units_Z 4
_cell_length_a 9.7086(9)
_cell_length_b 21.743(2)
_cell_length_c 10.8014(10)
_cell_measurement_reflns_used 273
_cell_measurement_temperature 183(2)
_cell_measurement_theta_max 19.75
_cell_measurement_theta_min 2.21
_cell_volume 2148.1(3)
_computing_cell_refinement 'SMART (V4.C50)'
_computing_data_collection 'SMART (V4.C50)'
_computing_data_reduction 'SAINT (V4.D50)'
_computing_molecular_graphics 'XP (SHELXTL-Ver.5)'
_computing_publication_material 'SHELXL (Sheldrick 1993'
_computing_structure_refinement 'SHELXL (Sheldrick 1993)'
_computing_structure_solution 'XS (SHELXTL-Ver.5)'
_diffrn_ambient_temperature 183(2)
_diffrn_measured_fraction_theta_full 0.720
_diffrn_measured_fraction_theta_max 0.720
_diffrn_measurement_device_type 'Siemens SMART CCD'
_diffrn_measurement_method omega/phi
_diffrn_radiation_monochromator graphite
_diffrn_radiation_source 'fine-focus sealed tube'
_diffrn_radiation_type MoK\a
_diffrn_radiation_wavelength 0.71073
_diffrn_reflns_av_R_equivalents 0.0306
_diffrn_reflns_av_sigmaI/netI 0.0488
_diffrn_reflns_limit_h_max 9
_diffrn_reflns_limit_h_min -12
_diffrn_reflns_limit_k_max 27
_diffrn_reflns_limit_k_min -27
_diffrn_reflns_limit_l_max 13
_diffrn_reflns_limit_l_min -13
_diffrn_reflns_number 10933
_diffrn_reflns_theta_full 28.05
_diffrn_reflns_theta_max 28.05
_diffrn_reflns_theta_min 1.87
_diffrn_standards_interval_time 0
_exptl_absorpt_coefficient_mu 0.575
_exptl_absorpt_correction_T_max 0.894
_exptl_absorpt_correction_T_min 0.724
_exptl_absorpt_correction_type SADABS
_exptl_crystal_colour orange-red
_exptl_crystal_density_diffrn 1.414
_exptl_crystal_density_method 'not measured'
_exptl_crystal_description prism
_exptl_crystal_F_000 936
_exptl_crystal_size_max 0.4
_exptl_crystal_size_mid 0.3
_exptl_crystal_size_min 0.3
_refine_diff_density_max 0.472
_refine_diff_density_min -0.362
_refine_diff_density_rms 0.047
_refine_ls_extinction_method none
_refine_ls_goodness_of_fit_ref 0.960
_refine_ls_hydrogen_treatment mixed
_refine_ls_matrix_type full
_refine_ls_number_parameters 281
_refine_ls_number_reflns 3754
_refine_ls_number_restraints 0
_refine_ls_restrained_S_all 0.960
_refine_ls_R_factor_all 0.0673
_refine_ls_R_factor_gt 0.0376
_refine_ls_shift/su_max 0.001
_refine_ls_shift/su_mean 0.000
_refine_ls_structure_factor_coef Fsqd
_refine_ls_weighting_details 'calc w=1/[\s^2^(Fo^2^)+(0.0569P)^2^+0.0000P] where P=(Fo^2^+2Fc^2^)/3'
_refine_ls_weighting_scheme calc
_refine_ls_wR_factor_gt 0.0912
_refine_ls_wR_factor_ref 0.0984
_reflns_number_gt 2481
_reflns_number_total 3754
_reflns_threshold_expression >4sigma(I)
_cod_data_source_file 1267-1617.cff
_cod_data_source_block dial6
_cod_depositor_comments
;
The following automatic conversions were performed:
'_symmetry_cell_setting' value 'Monoclinic' changed to 'monoclinic'
according to '/home/saulius/struct/CIF-dictionaries/cif_core.dic'
dictionary named 'cif_core.dic' version 2.4.1 from
2010-06-29.

'_refine_ls_hydrogen_treatment' value 'mixed ' changed to
'mixed' according to '/home/saulius/struct/CIF-dictionaries/cif_core.dic'
dictionary named 'cif_core.dic' version 2.4.1 from 2010-06-29.

Automatic conversion script
Id: cif_fix_enum 1555 2011-01-17 13:19:09Z saulius 

The following automatic conversions were performed:

'_atom_sites_solution_primary' value 'direct methods' was changed to
'direct'.

'_atom_sites_solution_hydrogens' value 'geometrically' was changed to
'geom'.

Automatic conversion script
Id: cif_fix_values 6452 2018-10-05 10:23:21Z andrius 
;
_cod_original_sg_symbol_H-M P12(1)/n1
_cod_database_code 8101842

loop_
_symmetry_equiv_pos_as_xyz
'x, y, z'
'-x+1/2, y+1/2, -z+1/2'
'-x, -y, -z'
'x-1/2, -y-1/2, z-1/2'

loop_
_atom_site_label
_atom_site_type_symbol
_atom_site_fract_x
_atom_site_fract_y
_atom_site_fract_z
_atom_site_U_iso_or_equiv
_atom_site_adp_type
_atom_site_occupancy
_atom_site_symmetry_multiplicity
_atom_site_Wyckoff_symbol
_atom_site_calc_flag
_atom_site_refinement_flags
_atom_site_disorder_assembly
_atom_site_disorder_group
Cr1 Cr 0.87631(4) 0.150241(17) 0.37620(4) 0.03226(15) Uani 1 4 e d . . .
O1 O 0.4784(2) 0.16318(9) 0.26251(17) 0.0483(5) Uani 1 4 e d . . .
O2 O 0.5247(2) 0.15729(9) 0.07379(16) 0.0521(5) Uani 1 4 e d . . .
O3 O 0.9278(3) 0.18296(9) 0.1216(2) 0.0665(7) Uani 1 4 e d . . .
O4 O 0.7171(2) 0.27164(9) 0.36672(19) 0.0554(6) Uani 1 4 e d . . .
O5 O 0.8278(2) 0.11000(11) 0.62822(19) 0.0675(7) Uani 1 4 e d . . .
O6 O 1.0372(2) 0.03003(9) 0.38160(18) 0.0518(5) Uani 1 4 e d . . .
O7 O 1.1552(2) 0.21449(11) 0.5354(2) 0.0772(8) Uani 1 4 e d . . .
N1 N 0.6677(2) 0.05000(9) 0.24260(19) 0.0329(5) Uani 1 4 e d . . .
C1 C 0.3253(5) 0.2434(2) 0.2859(5) 0.1291(19) Uani 1 4 e d . . .
H1A H 0.4135 0.2593 0.3485 0.155 Uiso 1 4 e calc R . .
H1B H 0.2730 0.2199 0.3309 0.155 Uiso 1 4 e calc R . .
H1C H 0.2654 0.2769 0.2399 0.155 Uiso 1 4 e calc R . .
C2 C 0.3593(4) 0.2070(2) 0.1992(3) 0.0964(15) Uani 1 4 e d . . .
H2A H 0.3880 0.2326 0.1385 0.116 Uiso 1 4 e calc R . .
H2B H 0.2729 0.1841 0.1487 0.116 Uiso 1 4 e calc R . .
C3 C 0.5514(3) 0.14429(10) 0.1866(2) 0.0319(6) Uani 1 4 e d . . .
C4 C 0.6834(3) 0.10698(10) 0.2635(2) 0.0281(6) Uani 1 4 e d . . .
C5 C 0.6778(3) -0.00652(11) 0.2152(2) 0.0302(6) Uani 1 4 e d . . .
C6 C 0.6313(3) -0.05420(10) 0.2905(2) 0.0278(6) Uani 1 4 e d . . .
C7 C 0.5819(3) -0.11089(11) 0.2332(2) 0.0342(6) Uani 1 4 e d . . .
H7A H 0.5850 -0.1200 0.1500 0.041 Uiso 1 4 e calc R . .
C8 C 0.5283(3) -0.15376(12) 0.3003(3) 0.0433(7) Uani 1 4 e d . . .
H8A H 0.4943 -0.1915 0.2617 0.052 Uiso 1 4 e calc R . .
C9 C 0.5251(3) -0.14049(13) 0.4240(3) 0.0485(8) Uani 1 4 e d . . .
H9A H 0.4883 -0.1692 0.4685 0.058 Uiso 1 4 e calc R . .
C10 C 0.5762(3) -0.08487(13) 0.4818(3) 0.0474(8) Uani 1 4 e d . . .
H10A H 0.5755 -0.0764 0.5660 0.057 Uiso 1 4 e calc R . .
C11 C 0.6284(3) -0.04156(12) 0.4156(2) 0.0389(7) Uani 1 4 e d . . .
H11A H 0.6618 -0.0038 0.4547 0.047 Uiso 1 4 e calc R . .
C12 C 0.7334(3) -0.02093(11) 0.1061(2) 0.0314(6) Uani 1 4 e d . . .
C13 C 0.6993(3) 0.01736(13) -0.0032(3) 0.0431(7) Uani 1 4 e d . . .
H13A H 0.6392 0.0513 -0.0091 0.052 Uiso 1 4 e calc R . .
C14 C 0.7544(4) 0.00509(15) -0.1031(3) 0.0597(9) Uani 1 4 e d . . .
H14A H 0.7303 0.0303 -0.1769 0.072 Uiso 1 4 e calc R . .
C15 C 0.8455(4) -0.04488(17) -0.0926(3) 0.0674(10) Uani 1 4 e d . . .
H15A H 0.8831 -0.0531 -0.1595 0.081 Uiso 1 4 e calc R . .
C16 C 0.8811(3) -0.08273(14) 0.0162(3) 0.0562(8) Uani 1 4 e d . . .
H16A H 0.9435 -0.1160 0.0229 0.067 Uiso 1 4 e calc R . .
C17 C 0.8242(3) -0.07109(12) 0.1145(3) 0.0419(7) Uani 1 4 e d . . .
H17A H 0.8468 -0.0970 0.1871 0.050 Uiso 1 4 e calc R . .
C18 C 0.9064(3) 0.17058(11) 0.2165(3) 0.0425(7) Uani 1 4 e d . . .
C19 C 0.7747(3) 0.22556(12) 0.3695(2) 0.0372(7) Uani 1 4 e d . . .
C20 C 0.8441(3) 0.12608(13) 0.5331(3) 0.0423(7) Uani 1 4 e d . . .
C21 C 0.9776(3) 0.07538(12) 0.3804(2) 0.0363(6) Uani 1 4 e d . . .
C22 C 1.0494(3) 0.19000(13) 0.4743(3) 0.0483(8) Uani 1 4 e d . . .

loop_
_atom_site_aniso_label
_atom_site_aniso_U_11
_atom_site_aniso_U_22
_atom_site_aniso_U_33
_atom_site_aniso_U_23
_atom_site_aniso_U_13
_atom_site_aniso_U_12
Cr1 0.0330(3) 0.0294(2) 0.0328(2) -0.00392(18) 0.00891(18) 0.0018(2)
O1 0.0379(13) 0.0659(13) 0.0375(10) 0.0000(9) 0.0080(9) 0.0234(10)
O2 0.0646(15) 0.0543(12) 0.0284(10) 0.0054(9) 0.0039(9) 0.0052(11)
O3 0.096(2) 0.0557(14) 0.0678(14) 0.0123(11) 0.0535(14) 0.0123(13)
O4 0.0528(15) 0.0347(11) 0.0695(14) -0.0143(10) 0.0082(11) 0.0077(10)
O5 0.0754(18) 0.0903(18) 0.0405(12) 0.0100(11) 0.0244(12) 0.0156(13)
O6 0.0525(15) 0.0449(12) 0.0569(12) 0.0012(10) 0.0170(10) 0.0172(11)
O7 0.0373(15) 0.0679(16) 0.111(2) -0.0322(14) 0.0040(14) -0.0058(12)
N1 0.0305(14) 0.0289(12) 0.0359(12) -0.0028(9) 0.0066(10) -0.0003(10)
C1 0.121(4) 0.124(4) 0.127(4) 0.012(3) 0.021(3) 0.089(3)
C2 0.066(3) 0.134(4) 0.066(2) -0.011(2) -0.008(2) 0.069(3)
C3 0.0378(17) 0.0233(13) 0.0308(13) -0.0039(10) 0.0066(12) -0.0043(11)
C4 0.0345(17) 0.0271(13) 0.0258(12) 0.0006(10) 0.0145(11) 0.0002(11)
C5 0.0242(16) 0.0291(14) 0.0306(13) -0.0029(10) 0.0003(11) 0.0013(11)
C6 0.0223(15) 0.0282(13) 0.0301(12) 0.0022(10) 0.0050(11) 0.0056(11)
C7 0.0348(17) 0.0312(14) 0.0337(13) 0.0028(11) 0.0075(12) 0.0026(12)
C8 0.0415(18) 0.0331(15) 0.0512(16) 0.0047(13) 0.0103(14) -0.0001(13)
C9 0.041(2) 0.0509(19) 0.0566(18) 0.0220(15) 0.0208(15) 0.0091(15)
C10 0.053(2) 0.0537(18) 0.0385(15) 0.0065(13) 0.0198(14) 0.0113(15)
C11 0.0417(19) 0.0380(15) 0.0351(14) -0.0014(12) 0.0104(13) 0.0048(13)
C12 0.0286(17) 0.0275(13) 0.0371(14) -0.0038(10) 0.0095(12) -0.0041(12)
C13 0.042(2) 0.0441(16) 0.0431(15) 0.0027(13) 0.0140(14) 0.0016(14)
C14 0.063(3) 0.074(2) 0.0470(18) 0.0063(15) 0.0251(17) -0.0044(19)
C15 0.072(3) 0.078(3) 0.069(2) -0.0125(19) 0.046(2) -0.007(2)
C16 0.058(2) 0.0520(19) 0.070(2) -0.0099(16) 0.0369(18) 0.0035(17)
C17 0.0407(19) 0.0367(15) 0.0489(16) -0.0021(12) 0.0161(14) -0.0012(13)
C18 0.048(2) 0.0300(14) 0.0529(18) -0.0006(12) 0.0209(15) 0.0041(13)
C19 0.0328(18) 0.0374(16) 0.0389(15) -0.0102(12) 0.0089(13) -0.0062(13)
C20 0.039(2) 0.0456(16) 0.0374(16) -0.0073(13) 0.0057(14) 0.0069(14)
C21 0.0361(18) 0.0389(16) 0.0322(13) -0.0010(12) 0.0091(12) 0.0001(14)
C22 0.037(2) 0.0417(17) 0.0622(19) -0.0075(14) 0.0115(16) 0.0067(15)

loop_
_atom_type_symbol
_atom_type_description
_atom_type_scat_dispersion_real
_atom_type_scat_dispersion_imag
_atom_type_scat_source
C C 0.0033 0.0016 'International Tables Vol C Tables 4.2.6.8 and 6.1.1.4'
H H 0.0000 0.0000 'International Tables Vol C Tables 4.2.6.8 and 6.1.1.4'
N N 0.0061 0.0033 'International Tables Vol C Tables 4.2.6.8 and 6.1.1.4'
O O 0.0106 0.0060 'International Tables Vol C Tables 4.2.6.8 and 6.1.1.4'
Cr Cr 0.3209 0.6236 'International Tables Vol C Tables 4.2.6.8 and 6.1.1.4'

loop_
_geom_angle_atom_site_label_1
_geom_angle_atom_site_label_2
_geom_angle_atom_site_label_3
_geom_angle
_geom_angle_site_symmetry_1
_geom_angle_site_symmetry_3
_geom_angle_publ_flag
C22 Cr1 C21 91.33(11) . . ?
C22 Cr1 C18 91.40(13) . . ?
C21 Cr1 C18 89.15(11) . . ?
C22 Cr1 C20 90.43(13) . . ?
C21 Cr1 C20 88.87(11) . . ?
C18 Cr1 C20 177.33(11) . . ?
C22 Cr1 C19 88.83(11) . . ?
C21 Cr1 C19 179.17(11) . . ?
C18 Cr1 C19 90.04(11) . . ?
C20 Cr1 C19 91.94(11) . . ?
C22 Cr1 C4 178.84(11) . . ?
C21 Cr1 C4 89.06(10) . . ?
C18 Cr1 C4 87.51(10) . . ?
C20 Cr1 C4 90.68(10) . . ?
C19 Cr1 C4 90.77(10) . . ?
C3 O1 C2 114.5(2) . . ?
C4 N1 C5 167.2(2) . . ?
C1 C2 O1 113.1(3) . . ?
O2 C3 O1 125.8(2) . . ?
O2 C3 C4 122.9(2) . . ?
O1 C3 C4 111.1(2) . . ?
N1 C4 C3 113.6(2) . . ?
N1 C4 Cr1 125.45(19) . . ?
C3 C4 Cr1 120.65(16) . . ?
N1 C5 C6 119.1(2) . . ?
N1 C5 C12 117.7(2) . . ?
C6 C5 C12 123.2(2) . . ?
C11 C6 C7 119.5(2) . . ?
C11 C6 C5 120.4(2) . . ?
C7 C6 C5 120.0(2) . . ?
C8 C7 C6 119.9(2) . . ?
C9 C8 C7 120.1(3) . . ?
C10 C9 C8 120.2(3) . . ?
C9 C10 C11 120.3(3) . . ?
C10 C11 C6 120.1(2) . . ?
C17 C12 C13 119.5(2) . . ?
C17 C12 C5 120.4(2) . . ?
C13 C12 C5 120.1(2) . . ?
C14 C13 C12 120.2(3) . . ?
C15 C14 C13 119.5(3) . . ?
C16 C15 C14 120.7(3) . . ?
C17 C16 C15 119.8(3) . . ?
C16 C17 C12 120.4(3) . . ?
O3 C18 Cr1 178.5(3) . . ?
O4 C19 Cr1 178.2(2) . . ?
O5 C20 Cr1 177.8(3) . . ?
O6 C21 Cr1 179.2(3) . . ?
O7 C22 Cr1 179.5(3) . . ?

loop_
_geom_bond_atom_site_label_1
_geom_bond_atom_site_label_2
_geom_bond_distance
_geom_bond_site_symmetry_2
_geom_bond_publ_flag
Cr1 C22 1.871(3) . ?
Cr1 C21 1.894(3) . ?
Cr1 C18 1.896(3) . ?
Cr1 C20 1.898(3) . ?
Cr1 C19 1.900(3) . ?
Cr1 C4 2.084(2) . ?
O1 C3 1.316(3) . ?
O1 C2 1.477(4) . ?
O2 C3 1.192(3) . ?
O3 C18 1.145(3) . ?
O4 C19 1.143(3) . ?
O5 C20 1.145(3) . ?
O6 C21 1.142(3) . ?
O7 C22 1.149(3) . ?
N1 C4 1.260(3) . ?
N1 C5 1.276(3) . ?
C1 C2 1.349(5) . ?
C3 C4 1.509(3) . ?
C5 C6 1.479(3) . ?
C5 C12 1.485(3) . ?
C6 C11 1.388(3) . ?
C6 C7 1.390(3) . ?
C7 C8 1.385(3) . ?
C8 C9 1.378(4) . ?
C9 C10 1.375(4) . ?
C10 C11 1.378(4) . ?
C12 C17 1.386(3) . ?
C12 C13 1.391(3) . ?
C13 C14 1.382(4) . ?
C14 C15 1.381(4) . ?
C15 C16 1.380(4) . ?
C16 C17 1.375(4) . ?
